data_1566636
loop_
_publ_author_name
'Lobban, C.'
'Finney, J. L.'
'Kuhs, W. F.'

_publ_section_title
;
 The p-T dependency of the ice II crystal structure and the effect of
 helium inclusion
;
_journal_name_full 'The Journal of Chemical Physics'
_journal_page_first 3928
_journal_volume 117
_journal_year 2002
_chemical_formula_sum 'D2 O'
_chemical_formula_weight 20.03
_chemical_name_common 'ice II'
_space_group_IT_number 148
_space_group_name_Hall '-R 3'
_space_group_name_H-M_alt 'R -3 :H'
_cell_angle_alpha 90.000000
_cell_angle_beta 90.000000
_cell_angle_gamma 120.000000
_cell_formula_units_Z 36
_cell_length_a 12.91771(16)
_cell_length_b 12.91771(16)
_cell_length_c 6.22087(12)
_cell_volume 898.99(2)
_cod_data_source_file iceII_Lobban2002.cif
_cod_data_source_block VESTA_phase_1
_cod_original_sg_symbol_H-M 'R -3'
_cod_original_formula_sum 'D2.00 O'
_cod_database_code 1566636

loop_
_space_group_symop_operation_xyz
'x, y, z'
'-x, -y, -z'
'-y, x-y, z'
'y, -x+y, -z'
'-x+y, -x, z'
'x-y, x, -z'
'x+2/3, y+1/3, z+1/3'
'-x+2/3, -y+1/3, -z+1/3'
'-y+2/3, x-y+1/3, z+1/3'
'y+2/3, -x+y+1/3, -z+1/3'
'-x+y+2/3, -x+1/3, z+1/3'
'x-y+2/3, x+1/3, -z+1/3'
'x+1/3, y+2/3, z+2/3'
'-x+1/3, -y+2/3, -z+2/3'
'-y+1/3, x-y+2/3, z+2/3'
'y+1/3, -x+y+2/3, -z+2/3'
'-x+y+1/3, -x+2/3, z+2/3'
'x-y+1/3, x+2/3, -z+2/3'

loop_
_atom_site_label
_atom_site_occupancy
_atom_site_fract_x
_atom_site_fract_y
_atom_site_fract_z
_atom_site_adp_type
_atom_site_U_iso_or_equiv
_atom_site_type_symbol
O1 1.0 0.2223(7) 0.1964(7) 0.0493(11) Uani 0.030333 O
O2 1.0 0.1887(7) 0.2286(7) 0.4796(14) Uani 0.022444 O
D3 1.0 0.1530(7) 0.2007(5) -0.0075(13) Uani 0.046111 D
D4 1.0 0.2216(6) 0.2166(6) 0.1972(9) Uani 0.036222 D
D5 1.0 0.1094(7) 0.2148(6) 0.4872(13) Uani 0.035667 D
D6 1.0 0.2345(5) 0.3040(5) 0.5566(12) Uani 0.034222 D

loop_
_atom_site_aniso_label
_atom_site_aniso_U_11
_atom_site_aniso_U_22
_atom_site_aniso_U_33
_atom_site_aniso_U_12
_atom_site_aniso_U_13
_atom_site_aniso_U_23
O1 0.034(5) 0.037(6) 0.023(4) 0.020(4) 0.003(4) -0.003(4)
O2 0.023(5) 0.023(5) 0.030(4) 0.018(4) -0.001(4) -0.011(3)
D3 0.044(4) 0.042(4) 0.049(4) 0.019(5) 0.003(5) 0.004(4)
D4 0.053(5) 0.026(4) 0.034(4) 0.023(4) -0.002(3) 0.008(4)
D5 0.037(4) 0.047(5) 0.031(4) 0.027(5) -0.005(3) -0.010(3)
D6 0.031(5) 0.035(4) 0.040(4) 0.019(4) 0.006(3) -0.001(3)
